data_1576477
loop_
_publ_author_name
'Assanar, Faneesha'
'Gayen, Sourav'
'Patel, Deepak Kumar'
'Pradeep, Thalappil'
'Ghosh, Sundargopal'

_publ_section_title
;
 Cooperative borane activation by tuning hemilability of different
 Os-&#x3ba;<sup>2</sup>-<i>N</i>,<i>Se</i>-chelated complexes.
;
_journal_issue 6
_journal_name_full 'Chemical science'
_journal_page_first 3129
_journal_page_last 3140
_journal_paper_doi 10.1039/d5sc06346a
_journal_volume 17
_journal_year 2026
_chemical_formula_moiety 'C28 H33 B4 N2 Os P Se2'
_chemical_formula_sum 'C28 H33 B4 N2 Os P Se2'
_chemical_formula_weight 819.89
_space_group_crystal_system orthorhombic
_space_group_IT_number 33
_space_group_name_Hall 'P 2c -2n'
_space_group_name_H-M_alt 'P n a 21'
_atom_sites_solution_hydrogens mixed
_atom_sites_solution_primary geom
_audit_creation_method SHELXL-2019/3
_audit_update_record
;
2025-11-19 deposited with the CCDC.	2025-11-26 downloaded from the CCDC.
;
_cell_angle_alpha 90
_cell_angle_beta 90
_cell_angle_gamma 90
_cell_formula_units_Z 4
_cell_length_a 15.3411(5)
_cell_length_b 9.6807(3)
_cell_length_c 20.0705(5)
_cell_measurement_reflns_used 9981
_cell_measurement_temperature 150(2)
_cell_measurement_theta_max 27.31
_cell_measurement_theta_min 2.37
_cell_volume 2980.72(15)
_computing_cell_refinement 'Bruker SAINT'
_computing_data_collection 'Bruker APEX6'
_computing_data_reduction 'Bruker SAINT'
_computing_molecular_graphics 'Bruker SHELXTL'
_computing_publication_material 'Bruker SHELXTL'
_computing_structure_refinement 'SHELXL-2019/2 (Sheldrick, 2019)'
_computing_structure_solution 'SHELXT 2018/2 (Sheldrick, 2018)'
_diffrn_ambient_temperature 150(2)
_diffrn_measured_fraction_theta_full 1.000
_diffrn_measured_fraction_theta_max 1.000
_diffrn_measurement_device_type 'Bruker D8 Venture'
_diffrn_measurement_method '/f and /w scans'
_diffrn_radiation_type MoK\a
_diffrn_radiation_wavelength 0.71073
_diffrn_reflns_av_R_equivalents 0.1129
_diffrn_reflns_av_unetI/netI 0.0398
_diffrn_reflns_Laue_measured_fraction_full 1.000
_diffrn_reflns_Laue_measured_fraction_max 1.000
_diffrn_reflns_limit_h_max 18
_diffrn_reflns_limit_h_min -18
_diffrn_reflns_limit_k_max 11
_diffrn_reflns_limit_k_min -11
_diffrn_reflns_limit_l_max 23
_diffrn_reflns_limit_l_min -24
_diffrn_reflns_number 110256
_diffrn_reflns_point_group_measured_fraction_full 0.991
_diffrn_reflns_point_group_measured_fraction_max 0.989
_diffrn_reflns_theta_full 25.242
_diffrn_reflns_theta_max 26.000
_diffrn_reflns_theta_min 2.336
_diffrn_source 'microfocus sealed tube'
_exptl_absorpt_coefficient_mu 6.795
_exptl_absorpt_correction_T_max 0.346
_exptl_absorpt_correction_T_min 0.287
_exptl_absorpt_correction_type multi-scan
_exptl_absorpt_process_details
;
Krause, L., Herbst-Irmer, R., Sheldrick, G. M., Stalke, D. (2015).
"Comparison of silver and molybdenum microfocus X-ray sources for single-crystal
 structure determination"
J. Appl. Cryst. 48, 3-10.
doi:10.1107/S1600576714022985
;
_exptl_crystal_colour yellow
_exptl_crystal_density_diffrn 1.827
_exptl_crystal_description block
_exptl_crystal_F_000 1576
_exptl_crystal_size_max 0.245
_exptl_crystal_size_mid 0.225
_exptl_crystal_size_min 0.198
_exptl_transmission_factor_max 0.7422
_exptl_transmission_factor_min 0.6726
_refine_diff_density_max 0.495
_refine_diff_density_min -0.618
_refine_diff_density_rms 0.083
_refine_ls_abs_structure_details
;
 Flack x determined using 2394 quotients [(I+)-(I-)]/[(I+)+(I-)]
 (Parsons, Flack and Wagner, Acta Cryst. B69 (2013) 249-259).
;
_refine_ls_abs_structure_Flack -0.010(6)
_refine_ls_extinction_method none
_refine_ls_goodness_of_fit_ref 1.036
_refine_ls_hydrogen_treatment mixed
_refine_ls_matrix_type full
_refine_ls_number_parameters 373
_refine_ls_number_reflns 5802
_refine_ls_number_restraints 7
_refine_ls_restrained_S_all 1.038
_refine_ls_R_factor_all 0.0261
_refine_ls_R_factor_gt 0.0218
_refine_ls_shift/su_max 0.012
_refine_ls_shift/su_mean 0.001
_refine_ls_structure_factor_coef Fsqd
_refine_ls_weighting_details 'w=1/[\s^2^(Fo^2^)+(0.0106P)^2^+1.1123P] where P=(Fo^2^+2Fc^2^)/3'
_refine_ls_weighting_scheme calc
_refine_ls_wR_factor_gt 0.0433
_refine_ls_wR_factor_ref 0.0449
_reflns_Friedel_coverage 0.922
_reflns_Friedel_fraction_full 0.981
_reflns_Friedel_fraction_max 0.979
_reflns_number_gt 5341
_reflns_number_total 5802
_reflns_threshold_expression 'I > 2\s(I)'
_cod_data_source_file d5sc06346a2.cif
_cod_data_source_block shelx
_cod_database_code 1576477
_shelx_shelxl_version_number 2019/3
_shelx_space_group_comment
;
The symmetry employed for this shelxl refinement is uniquely defined
by the following loop, which should always be used as a source of
symmetry information in preference to the above space-group names.
They are only intended as comments.
;
_exptl_absorpt_special_details
;
Additional spherical absorption correction applied with mu*r =  0.2000
;

loop_
_space_group_symop_operation_xyz
'x, y, z'
'-x, -y, z+1/2'
'x+1/2, -y+1/2, z'
'-x+1/2, y+1/2, z+1/2'

loop_
_atom_site_label
_atom_site_type_symbol
_atom_site_fract_x
_atom_site_fract_y
_atom_site_fract_z
_atom_site_U_iso_or_equiv
_atom_site_adp_type
_atom_site_occupancy
_atom_site_site_symmetry_order
_atom_site_calc_flag
_atom_site_refinement_flags_posn
_atom_site_refinement_flags_adp
_atom_site_refinement_flags_occupancy
_atom_site_disorder_assembly
_atom_site_disorder_group
Os1 Os 0.38385(2) 0.36757(2) 0.46899(2) 0.01738(7) Uani 1 1 d . . . . .
Se1 Se 0.30863(4) 0.59361(6) 0.47876(3) 0.02132(14) Uani 1 1 d . . . . .
Se2 Se 0.28588(5) 0.08354(7) 0.39938(4) 0.03079(17) Uani 1 1 d . . . . .
P1 P 0.42348(12) 0.38680(17) 0.58163(8) 0.0194(4) Uani 1 1 d . . . . .
N1 N 0.3096(4) 0.5391(6) 0.3411(3) 0.0253(13) Uani 1 1 d . . . . .
N2 N 0.4443(3) 0.1716(5) 0.4542(2) 0.0225(13) Uani 1 1 d . . . . .
C1 C 0.2808(4) 0.6282(6) 0.3895(3) 0.0205(14) Uani 1 1 d . . . . .
C2 C 0.2916(5) 0.5637(8) 0.2762(4) 0.0380(19) Uani 1 1 d . . . . .
H2 H 0.313165 0.502034 0.243321 0.046 Uiso 1 1 calc R U . . .
C3 C 0.2431(6) 0.6753(9) 0.2569(4) 0.048(2) Uani 1 1 d . . . . .
H3 H 0.230476 0.690399 0.211126 0.058 Uiso 1 1 calc R U . . .
C4 C 0.2122(5) 0.7669(7) 0.3055(4) 0.040(2) Uani 1 1 d . . . . .
H4 H 0.179261 0.845874 0.293118 0.048 Uiso 1 1 calc R U . . .
C5 C 0.2303(4) 0.7408(7) 0.3712(4) 0.0297(16) Uani 1 1 d . . . . .
H5 H 0.207884 0.800610 0.404595 0.036 Uiso 1 1 calc R U . . .
C6 C 0.5257(4) 0.4820(7) 0.5907(3) 0.0232(15) Uani 1 1 d . . . . .
C7 C 0.5275(5) 0.6230(7) 0.5767(4) 0.0342(18) Uani 1 1 d . . . . .
H7 H 0.474580 0.670798 0.568337 0.041 Uiso 1 1 calc R U . . .
C8 C 0.6058(6) 0.6942(9) 0.5750(4) 0.046(2) Uani 1 1 d . . . . .
H8 H 0.606065 0.790797 0.566706 0.056 Uiso 1 1 calc R U . . .
C9 C 0.6838(6) 0.6249(9) 0.5852(4) 0.050(2) Uani 1 1 d . . . . .
H9 H 0.737496 0.673589 0.583691 0.060 Uiso 1 1 calc R U . . .
C10 C 0.6826(5) 0.4853(9) 0.5976(4) 0.043(2) Uani 1 1 d . . . . .
H10 H 0.735893 0.436994 0.603822 0.052 Uiso 1 1 calc R U . . .
C11 C 0.6039(5) 0.4145(8) 0.6012(3) 0.0311(17) Uani 1 1 d . . . . .
H11 H 0.603857 0.318436 0.610970 0.037 Uiso 1 1 calc R U . . .
C12 C 0.4016(5) 0.0606(7) 0.4287(3) 0.0265(16) Uani 1 1 d . . . . .
C13 C 0.4419(5) -0.0683(7) 0.4238(4) 0.0350(18) Uani 1 1 d . . . . .
H13 H 0.410035 -0.144518 0.406553 0.042 Uiso 1 1 calc R U . . .
C14 C 0.5250(5) -0.0863(7) 0.4433(4) 0.0382(19) Uani 1 1 d . . . . .
H14 H 0.551561 -0.174870 0.441152 0.046 Uiso 1 1 calc R U . . .
C15 C 0.5714(4) 0.0279(6) 0.4666(5) 0.0348(15) Uani 1 1 d . . . . .
H15 H 0.630959 0.019360 0.478957 0.042 Uiso 1 1 calc R U . . .
C16 C 0.5297(4) 0.1522(6) 0.4713(5) 0.0297(13) Uani 1 1 d . . . . .
H16 H 0.561769 0.229377 0.487219 0.036 Uiso 1 1 calc R U . . .
C17 C 0.3423(5) 0.4791(7) 0.6324(3) 0.0229(15) Uani 1 1 d . . . . .
C18 C 0.2555(5) 0.4412(7) 0.6254(3) 0.0277(16) Uani 1 1 d . . . . .
H18 H 0.239755 0.373046 0.593566 0.033 Uiso 1 1 calc R U . . .
C19 C 0.1923(5) 0.5010(8) 0.6640(4) 0.0359(18) Uani 1 1 d . . . . .
H19 H 0.133197 0.474553 0.658232 0.043 Uiso 1 1 calc R U . . .
C20 C 0.2134(6) 0.5993(9) 0.7111(4) 0.043(2) Uani 1 1 d . . . . .
H20 H 0.169147 0.639479 0.737928 0.051 Uiso 1 1 calc R U . . .
C21 C 0.2987(6) 0.6387(8) 0.7191(4) 0.040(2) Uani 1 1 d . . . . .
H21 H 0.313476 0.707044 0.751099 0.048 Uiso 1 1 calc R U . . .
C22 C 0.3639(5) 0.5781(8) 0.6800(3) 0.0310(17) Uani 1 1 d . . . . .
H22 H 0.423043 0.604614 0.685902 0.037 Uiso 1 1 calc R U . . .
C23 C 0.4406(4) 0.2323(7) 0.6336(3) 0.0229(15) Uani 1 1 d . . . . .
C24 C 0.4752(4) 0.2443(8) 0.6970(3) 0.0306(16) Uani 1 1 d . . . . .
H24 H 0.493031 0.332495 0.712585 0.037 Uiso 1 1 calc R U . . .
C25 C 0.4843(5) 0.1303(9) 0.7381(4) 0.041(2) Uani 1 1 d . . . . .
H25 H 0.508429 0.140014 0.781472 0.049 Uiso 1 1 calc R U . . .
C26 C 0.4576(5) 0.0013(9) 0.7151(4) 0.043(2) Uani 1 1 d . . . . .
H26 H 0.462692 -0.077542 0.742990 0.052 Uiso 1 1 calc R U . . .
C27 C 0.4237(5) -0.0120(8) 0.6513(4) 0.0383(19) Uani 1 1 d . . . . .
H27 H 0.406545 -0.100254 0.635290 0.046 Uiso 1 1 calc R U . . .
C28 C 0.4148(4) 0.1022(7) 0.6113(3) 0.0264(16) Uani 1 1 d . . . . .
H28 H 0.390709 0.092379 0.567931 0.032 Uiso 1 1 calc R U . . .
B1 B 0.3664(6) 0.4125(9) 0.3612(4) 0.0260(18) Uani 1 1 d D . . . .
B2 B 0.4680(6) 0.4741(9) 0.3888(4) 0.0299(18) Uani 1 1 d . . . . .
B3 B 0.4689(7) 0.3721(11) 0.3155(5) 0.044(2) Uani 1 1 d D . . . .
B4 B 0.2829(5) 0.2881(8) 0.4136(4) 0.0250(17) Uani 1 1 d D . . . .
H2B H 0.475(4) 0.445(7) 0.436(4) 0.038 Uiso 1 1 d . U . . .
H2A H 0.482(5) 0.597(7) 0.382(4) 0.038 Uiso 1 1 d . U . . .
H3B H 0.475(5) 0.258(8) 0.319(3) 0.038 Uiso 1 1 d . U . . .
H23A H 0.522(5) 0.424(8) 0.360(4) 0.038 Uiso 1 1 d . U . . .
H3A H 0.479(4) 0.430(7) 0.268(4) 0.038 Uiso 1 1 d . U . . .
H4A H 0.224(5) 0.318(7) 0.400(4) 0.038 Uiso 1 1 d . U . . .
H13A H 0.352(5) 0.321(5) 0.326(3) 0.038 Uiso 1 1 d D U . . .
H4B H 0.295(4) 0.285(6) 0.4780(19) 0.038 Uiso 1 1 d D U . . .
H4D H 0.3547(17) 0.314(6) 0.424(2) 0.038 Uiso 1 1 d D U . . .
H3C H 0.400(2) 0.424(7) 0.3093(18) 0.038 Uiso 1 1 d D U . . .

loop_
_atom_site_aniso_label
_atom_site_aniso_U_11
_atom_site_aniso_U_22
_atom_site_aniso_U_33
_atom_site_aniso_U_23
_atom_site_aniso_U_13
_atom_site_aniso_U_12
Os1 0.01886(11) 0.01619(11) 0.01707(10) -0.00027(13) 0.00084(14) -0.00026(9)
Se1 0.0242(3) 0.0177(3) 0.0221(4) -0.0015(3) -0.0021(3) 0.0014(2)
Se2 0.0385(4) 0.0207(4) 0.0332(4) -0.0046(3) -0.0061(3) -0.0047(3)
P1 0.0195(10) 0.0202(9) 0.0186(8) 0.0013(7) -0.0001(7) -0.0003(7)
N1 0.032(3) 0.022(3) 0.022(3) 0.002(2) -0.003(2) -0.003(3)
N2 0.026(3) 0.021(3) 0.021(4) 0.000(2) 0.007(2) 0.003(2)
C1 0.016(3) 0.021(3) 0.025(3) 0.003(3) -0.005(3) -0.009(3)
C2 0.054(5) 0.027(4) 0.033(4) 0.004(3) -0.007(4) -0.005(4)
C3 0.076(7) 0.035(5) 0.035(5) 0.010(4) -0.027(4) -0.014(4)
C4 0.055(5) 0.019(4) 0.046(5) 0.008(3) -0.024(4) -0.004(4)
C5 0.027(4) 0.021(4) 0.042(4) 0.001(3) -0.010(3) -0.003(3)
C6 0.029(4) 0.022(4) 0.019(3) 0.001(3) 0.002(3) -0.003(3)
C7 0.033(4) 0.032(4) 0.037(4) 0.008(3) -0.012(3) -0.004(3)
C8 0.058(6) 0.039(5) 0.042(5) 0.016(4) -0.016(4) -0.023(4)
C9 0.044(5) 0.066(6) 0.041(5) 0.018(4) -0.014(4) -0.032(5)
C10 0.024(4) 0.064(6) 0.043(5) 0.009(4) -0.003(3) -0.004(4)
C11 0.025(4) 0.037(4) 0.031(4) 0.003(3) 0.000(3) -0.005(3)
C12 0.037(4) 0.023(4) 0.019(3) -0.001(3) 0.006(3) 0.004(3)
C13 0.044(5) 0.021(4) 0.040(4) -0.004(3) 0.006(3) 0.006(3)
C14 0.047(5) 0.022(4) 0.046(4) 0.002(3) 0.015(4) 0.016(4)
C15 0.029(4) 0.034(4) 0.041(4) 0.004(4) 0.009(4) 0.013(3)
C16 0.034(3) 0.026(3) 0.030(3) -0.002(4) 0.006(5) 0.005(3)
C17 0.031(4) 0.020(4) 0.017(3) 0.003(3) 0.000(3) 0.006(3)
C18 0.031(4) 0.030(4) 0.022(3) 0.002(3) 0.007(3) 0.000(3)
C19 0.027(4) 0.048(5) 0.033(4) 0.010(3) 0.006(3) 0.010(4)
C20 0.044(5) 0.051(5) 0.034(4) -0.005(4) 0.008(4) 0.025(4)
C21 0.058(6) 0.038(5) 0.024(4) -0.004(3) -0.006(3) 0.011(4)
C22 0.034(4) 0.038(4) 0.021(3) -0.002(3) -0.007(3) 0.002(3)
C23 0.020(4) 0.023(4) 0.025(3) 0.008(3) 0.004(3) 0.002(3)
C24 0.025(4) 0.038(4) 0.029(4) 0.003(3) 0.000(3) 0.000(3)
C25 0.035(5) 0.059(6) 0.028(4) 0.024(4) -0.001(3) 0.003(4)
C26 0.032(5) 0.048(5) 0.050(5) 0.031(4) 0.009(4) 0.012(4)
C27 0.034(5) 0.025(4) 0.055(5) 0.012(4) 0.016(4) 0.004(4)
C28 0.020(4) 0.029(4) 0.031(4) 0.007(3) 0.005(3) 0.003(3)
B1 0.034(5) 0.025(4) 0.019(4) 0.000(3) 0.008(3) -0.003(4)
B2 0.031(5) 0.033(5) 0.025(4) 0.004(3) 0.007(3) 0.003(4)
B3 0.054(7) 0.049(6) 0.029(5) 0.002(4) 0.019(4) 0.019(5)
B4 0.021(4) 0.025(4) 0.029(4) -0.001(3) 0.001(3) 0.002(3)

loop_
_atom_type_symbol
_atom_type_description
_atom_type_scat_dispersion_real
_atom_type_scat_dispersion_imag
_atom_type_scat_source
C C 0.0033 0.0016 'International Tables Vol C Tables 4.2.6.8 and 6.1.1.4'
H H 0.0000 0.0000 'International Tables Vol C Tables 4.2.6.8 and 6.1.1.4'
B B 0.0013 0.0007 'International Tables Vol C Tables 4.2.6.8 and 6.1.1.4'
N N 0.0061 0.0033 'International Tables Vol C Tables 4.2.6.8 and 6.1.1.4'
Os Os -1.2165 7.6030 'International Tables Vol C Tables 4.2.6.8 and 6.1.1.4'
P P 0.1023 0.0942 'International Tables Vol C Tables 4.2.6.8 and 6.1.1.4'
Se Se -0.0929 2.2259 'International Tables Vol C Tables 4.2.6.8 and 6.1.1.4'

loop_
_geom_angle_atom_site_label_1
_geom_angle_atom_site_label_2
_geom_angle_atom_site_label_3
_geom_angle
_geom_angle_site_symmetry_1
_geom_angle_site_symmetry_3
_geom_angle_publ_flag
B4 Os1 N2 85.4(3) . . ?
B4 Os1 B1 57.0(3) . . ?
N2 Os1 B1 95.2(2) . . ?
B4 Os1 B2 102.2(3) . . ?
N2 Os1 B2 93.3(3) . . ?
B1 Os1 B2 45.6(3) . . ?
B4 Os1 P1 138.2(2) . . ?
N2 Os1 P1 95.27(13) . . ?
B1 Os1 P1 162.3(2) . . ?
B2 Os1 P1 119.4(2) . . ?
B4 Os1 Se1 91.3(2) . . ?
N2 Os1 Se1 176.12(14) . . ?
B1 Os1 Se1 81.3(2) . . ?
B2 Os1 Se1 85.5(2) . . ?
P1 Os1 Se1 88.53(4) . . ?
B4 Os1 H2B 124(2) . . ?
N2 Os1 H2B 89(2) . . ?
B1 Os1 H2B 69(2) . . ?
B2 Os1 H2B 23(2) . . ?
P1 Os1 H2B 97(2) . . ?
Se1 Os1 H2B 91(2) . . ?
B4 Os1 H4B 39.5(14) . . ?
N2 Os1 H4B 87(2) . . ?
B1 Os1 H4B 96.1(14) . . ?
B2 Os1 H4B 141.6(14) . . ?
P1 Os1 H4B 98.8(14) . . ?
Se1 Os1 H4B 92(2) . . ?
H2B Os1 H4B 164(3) . . ?
B4 Os1 H4D 26(2) . . ?
N2 Os1 H4D 70(3) . . ?
B1 Os1 H4D 42.7(12) . . ?
B2 Os1 H4D 82.4(9) . . ?
P1 Os1 H4D 155.0(12) . . ?
Se1 Os1 H4D 106(3) . . ?
H2B Os1 H4D 102(3) . . ?
H4B Os1 H4D 61.6(19) . . ?
C1 Se1 Os1 100.8(2) . . ?
C12 Se2 B4 95.4(3) . . ?
C6 P1 C17 106.3(3) . . ?
C6 P1 C23 103.3(3) . . ?
C17 P1 C23 100.3(3) . . ?
C6 P1 Os1 111.0(2) . . ?
C17 P1 Os1 113.3(2) . . ?
C23 P1 Os1 121.1(2) . . ?
C2 N1 C1 120.4(6) . . ?
C2 N1 B1 120.1(6) . . ?
C1 N1 B1 119.4(5) . . ?
C12 N2 C16 116.6(5) . . ?
C12 N2 Os1 123.2(4) . . ?
C16 N2 Os1 120.2(4) . . ?
N1 C1 C5 119.1(6) . . ?
N1 C1 Se1 119.5(5) . . ?
C5 C1 Se1 121.5(5) . . ?
N1 C2 C3 121.6(7) . . ?
N1 C2 H2 119.2 . . ?
C3 C2 H2 119.2 . . ?
C2 C3 C4 119.1(7) . . ?
C2 C3 H3 120.5 . . ?
C4 C3 H3 120.5 . . ?
C5 C4 C3 119.0(7) . . ?
C5 C4 H4 120.5 . . ?
C3 C4 H4 120.5 . . ?
C4 C5 C1 120.8(7) . . ?
C4 C5 H5 119.6 . . ?
C1 C5 H5 119.6 . . ?
C11 C6 C7 118.4(7) . . ?
C11 C6 P1 121.4(5) . . ?
C7 C6 P1 119.4(5) . . ?
C8 C7 C6 120.7(7) . . ?
C8 C7 H7 119.7 . . ?
C6 C7 H7 119.7 . . ?
C7 C8 C9 120.2(8) . . ?
C7 C8 H8 119.9 . . ?
C9 C8 H8 119.9 . . ?
C10 C9 C8 119.4(8) . . ?
C10 C9 H9 120.3 . . ?
C8 C9 H9 120.3 . . ?
C9 C10 C11 120.4(8) . . ?
C9 C10 H10 119.8 . . ?
C11 C10 H10 119.8 . . ?
C6 C11 C10 120.8(7) . . ?
C6 C11 H11 119.6 . . ?
C10 C11 H11 119.6 . . ?
N2 C12 C13 121.4(6) . . ?
N2 C12 Se2 118.6(5) . . ?
C13 C12 Se2 120.0(6) . . ?
C14 C13 C12 121.0(7) . . ?
C14 C13 H13 119.5 . . ?
C12 C13 H13 119.5 . . ?
C13 C14 C15 118.6(7) . . ?
C13 C14 H14 120.7 . . ?
C15 C14 H14 120.7 . . ?
C16 C15 C14 118.8(6) . . ?
C16 C15 H15 120.6 . . ?
C14 C15 H15 120.6 . . ?
C15 C16 N2 123.5(6) . . ?
C15 C16 H16 118.2 . . ?
N2 C16 H16 118.2 . . ?
C18 C17 C22 118.6(6) . . ?
C18 C17 P1 117.7(5) . . ?
C22 C17 P1 123.6(6) . . ?
C19 C18 C17 120.7(7) . . ?
C19 C18 H18 119.6 . . ?
C17 C18 H18 119.7 . . ?
C18 C19 C20 120.9(7) . . ?
C18 C19 H19 119.6 . . ?
C20 C19 H19 119.6 . . ?
C21 C20 C19 119.7(7) . . ?
C21 C20 H20 120.2 . . ?
C19 C20 H20 120.2 . . ?
C20 C21 C22 120.0(7) . . ?
C20 C21 H21 120.0 . . ?
C22 C21 H21 120.0 . . ?
C17 C22 C21 120.2(7) . . ?
C17 C22 H22 119.9 . . ?
C21 C22 H22 119.9 . . ?
C24 C23 C28 118.7(6) . . ?
C24 C23 P1 120.5(5) . . ?
C28 C23 P1 120.8(5) . . ?
C23 C24 C25 121.4(7) . . ?
C23 C24 H24 119.3 . . ?
C25 C24 H24 119.3 . . ?
C24 C25 C26 119.1(7) . . ?
C24 C25 H25 120.5 . . ?
C26 C25 H25 120.5 . . ?
C27 C26 C25 120.0(7) . . ?
C27 C26 H26 120.0 . . ?
C25 C26 H26 120.0 . . ?
C28 C27 C26 120.2(8) . . ?
C28 C27 H27 119.9 . . ?
C26 C27 H27 119.9 . . ?
C27 C28 C23 120.8(7) . . ?
C27 C28 H28 119.6 . . ?
C23 C28 H28 119.6 . . ?
N1 B1 B2 108.1(6) . . ?
N1 B1 B3 120.7(6) . . ?
B2 B1 B3 58.5(5) . . ?
N1 B1 B4 104.3(6) . . ?
B2 B1 B4 126.3(6) . . ?
B3 B1 B4 131.1(6) . . ?
N1 B1 Os1 118.2(5) . . ?
B2 B1 Os1 69.7(4) . . ?
B3 B1 Os1 109.6(5) . . ?
B4 B1 Os1 57.4(3) . . ?
N1 B1 H13A 110(4) . . ?
B2 B1 H13A 128(4) . . ?
B3 B1 H13A 72(4) . . ?
B4 B1 H13A 75(4) . . ?
Os1 B1 H13A 118(4) . . ?
N1 B1 H4D 128(2) . . ?
B2 B1 H4D 93.1(9) . . ?
B3 B1 H4D 111(2) . . ?
B4 B1 H4D 33.9(6) . . ?
Os1 B1 H4D 29(2) . . ?
H13A B1 H4D 90(4) . . ?
N1 B1 H3C 87(2) . . ?
B2 B1 H3C 82(3) . . ?
B3 B1 H3C 37.6(15) . . ?
B4 B1 H3C 142(4) . . ?
Os1 B1 H3C 146.4(19) . . ?
H13A B1 H3C 67(5) . . ?
H4D B1 H3C 144(4) . . ?
B1 B2 B3 63.7(5) . . ?
B1 B2 Os1 64.7(4) . . ?
B3 B2 Os1 109.6(5) . . ?
B1 B2 H2B 108(4) . . ?
B3 B2 H2B 129(4) . . ?
Os1 B2 H2B 43(4) . . ?
B1 B2 H2A 117(3) . . ?
B3 B2 H2A 116(4) . . ?
Os1 B2 H2A 128(4) . . ?
H2B B2 H2A 112(5) . . ?
B1 B2 H23A 110(4) . . ?
B3 B2 H23A 47(4) . . ?
Os1 B2 H23A 125(4) . . ?
H2B B2 H23A 107(6) . . ?
H2A B2 H23A 104(5) . . ?
B2 B3 B1 57.8(5) . . ?
B2 B3 H3B 120(4) . . ?
B1 B3 H3B 104(4) . . ?
B2 B3 H23A 39(3) . . ?
B1 B3 H23A 96(3) . . ?
H3B B3 H23A 106(5) . . ?
B2 B3 H3A 115(4) . . ?
B1 B3 H3A 116(4) . . ?
H3B B3 H3A 124(5) . . ?
H23A B3 H3A 108(5) . . ?
B2 B3 H3C 81(3) . . ?
B1 B3 H3C 37.3(15) . . ?
H3B B3 H3C 121(5) . . ?
H23A B3 H3C 118(5) . . ?
H3A B3 H3C 79(4) . . ?
Se2 B4 B1 119.6(4) . . ?
Se2 B4 Os1 115.5(4) . . ?
B1 B4 Os1 65.6(3) . . ?
Se2 B4 H4A 106(4) . . ?
B1 B4 H4A 105(4) . . ?
Os1 B4 H4A 137(4) . . ?
Se2 B4 H4B 96(3) . . ?
B1 B4 H4B 116(3) . . ?
Os1 B4 H4B 51(3) . . ?
H4A B4 H4B 114(5) . . ?
Se2 B4 H4D 103(3) . . ?
B1 B4 H4D 50.5(9) . . ?
Os1 B4 H4D 26(3) . . ?
H4A B4 H4D 150(5) . . ?
H4B B4 H4D 72(3) . . ?

loop_
_geom_bond_atom_site_label_1
_geom_bond_atom_site_label_2
_geom_bond_distance
_geom_bond_site_symmetry_2
_geom_bond_publ_flag
Os1 B4 2.056(8) . ?
Os1 N2 2.132(5) . ?
Os1 B1 2.223(8) . ?
Os1 B2 2.306(8) . ?
Os1 P1 2.3486(17) . ?
Os1 Se1 2.4816(6) . ?
Os1 H2B 1.73(7) . ?
Os1 H4B 1.60(6) . ?
Os1 H4D 1.14(5) . ?
Se1 C1 1.871(6) . ?
Se2 C12 1.884(7) . ?
Se2 B4 2.001(8) . ?
P1 C6 1.828(7) . ?
P1 C17 1.840(7) . ?
P1 C23 1.842(6) . ?
N1 C2 1.352(9) . ?
N1 C1 1.372(8) . ?
N1 B1 1.556(10) . ?
N2 C12 1.358(8) . ?
N2 C16 1.367(8) . ?
C1 C5 1.388(9) . ?
C2 C3 1.368(11) . ?
C2 H2 0.9500 . ?
C3 C4 1.401(12) . ?
C3 H3 0.9500 . ?
C4 C5 1.371(10) . ?
C4 H4 0.9500 . ?
C5 H5 0.9500 . ?
C6 C11 1.383(10) . ?
C6 C7 1.394(9) . ?
C7 C8 1.384(10) . ?
C7 H7 0.9500 . ?
C8 C9 1.386(12) . ?
C8 H8 0.9500 . ?
C9 C10 1.374(11) . ?
C9 H9 0.9500 . ?
C10 C11 1.391(10) . ?
C10 H10 0.9500 . ?
C11 H11 0.9500 . ?
C12 C13 1.396(9) . ?
C13 C14 1.345(10) . ?
C13 H13 0.9500 . ?
C14 C15 1.396(10) . ?
C14 H14 0.9500 . ?
C15 C16 1.366(8) . ?
C15 H15 0.9500 . ?
C16 H16 0.9500 . ?
C17 C18 1.389(10) . ?
C17 C22 1.393(9) . ?
C18 C19 1.368(9) . ?
C18 H18 0.9500 . ?
C19 C20 1.380(11) . ?
C19 H19 0.9500 . ?
C20 C21 1.371(12) . ?
C20 H20 0.9500 . ?
C21 C22 1.401(10) . ?
C21 H21 0.9500 . ?
C22 H22 0.9500 . ?
C23 C24 1.383(10) . ?
C23 C28 1.394(10) . ?
C24 C25 1.385(10) . ?
C24 H24 0.9500 . ?
C25 C26 1.394(11) . ?
C25 H25 0.9500 . ?
C26 C27 1.388(11) . ?
C26 H26 0.9500 . ?
C27 C28 1.373(9) . ?
C27 H27 0.9500 . ?
C28 H28 0.9500 . ?
B1 B2 1.758(12) . ?
B1 B3 1.862(12) . ?
B1 B4 2.048(11) . ?
B1 H13A 1.148(15) . ?
B1 H4D 1.588(15) . ?
B1 H3C 1.17(3) . ?
B2 B3 1.771(13) . ?
B2 H2B 0.99(7) . ?
B2 H2A 1.22(7) . ?
B2 H23A 1.12(8) . ?
B3 H3B 1.11(7) . ?
B3 H23A 1.30(7) . ?
B3 H3A 1.11(7) . ?
B3 H3C 1.18(3) . ?
B4 H4A 0.98(7) . ?
B4 H4B 1.31(4) . ?
B4 H4D 1.149(15) . ?

loop_
_geom_torsion_atom_site_label_1
_geom_torsion_atom_site_label_2
_geom_torsion_atom_site_label_3
_geom_torsion_atom_site_label_4
_geom_torsion
_geom_torsion_site_symmetry_1
_geom_torsion_site_symmetry_2
_geom_torsion_site_symmetry_3
_geom_torsion_site_symmetry_4
_geom_torsion_publ_flag
C2 N1 C1 C5 2.4(9) . . . . ?
B1 N1 C1 C5 -180.0(6) . . . . ?
C2 N1 C1 Se1 -178.8(5) . . . . ?
B1 N1 C1 Se1 -1.2(8) . . . . ?
Os1 Se1 C1 N1 -4.6(5) . . . . ?
Os1 Se1 C1 C5 174.2(5) . . . . ?
C1 N1 C2 C3 -1.4(11) . . . . ?
B1 N1 C2 C3 -179.0(7) . . . . ?
N1 C2 C3 C4 0.7(13) . . . . ?
C2 C3 C4 C5 -1.1(12) . . . . ?
C3 C4 C5 C1 2.2(11) . . . . ?
N1 C1 C5 C4 -2.8(10) . . . . ?
Se1 C1 C5 C4 178.4(5) . . . . ?
C17 P1 C6 C11 135.7(5) . . . . ?
C23 P1 C6 C11 30.6(6) . . . . ?
Os1 P1 C6 C11 -100.7(5) . . . . ?
C17 P1 C6 C7 -54.3(6) . . . . ?
C23 P1 C6 C7 -159.3(6) . . . . ?
Os1 P1 C6 C7 69.4(6) . . . . ?
C11 C6 C7 C8 -1.5(11) . . . . ?
P1 C6 C7 C8 -171.8(6) . . . . ?
C6 C7 C8 C9 1.9(12) . . . . ?
C7 C8 C9 C10 -0.5(13) . . . . ?
C8 C9 C10 C11 -1.3(13) . . . . ?
C7 C6 C11 C10 -0.3(10) . . . . ?
P1 C6 C11 C10 169.9(5) . . . . ?
C9 C10 C11 C6 1.7(11) . . . . ?
C16 N2 C12 C13 3.6(9) . . . . ?
Os1 N2 C12 C13 -175.8(5) . . . . ?
C16 N2 C12 Se2 -176.3(6) . . . . ?
Os1 N2 C12 Se2 4.4(7) . . . . ?
B4 Se2 C12 N2 5.4(5) . . . . ?
B4 Se2 C12 C13 -174.5(6) . . . . ?
N2 C12 C13 C14 -1.2(10) . . . . ?
Se2 C12 C13 C14 178.7(6) . . . . ?
C12 C13 C14 C15 -2.0(11) . . . . ?
C13 C14 C15 C16 2.6(12) . . . . ?
C14 C15 C16 N2 -0.1(13) . . . . ?
C12 N2 C16 C15 -3.0(12) . . . . ?
Os1 N2 C16 C15 176.4(7) . . . . ?
C6 P1 C17 C18 169.5(5) . . . . ?
C23 P1 C17 C18 -83.2(6) . . . . ?
Os1 P1 C17 C18 47.4(5) . . . . ?
C6 P1 C17 C22 -14.6(7) . . . . ?
C23 P1 C17 C22 92.7(6) . . . . ?
Os1 P1 C17 C22 -136.7(5) . . . . ?
C22 C17 C18 C19 0.8(10) . . . . ?
P1 C17 C18 C19 176.8(5) . . . . ?
C17 C18 C19 C20 -0.7(11) . . . . ?
C18 C19 C20 C21 0.6(12) . . . . ?
C19 C20 C21 C22 -0.7(12) . . . . ?
C18 C17 C22 C21 -0.8(10) . . . . ?
P1 C17 C22 C21 -176.6(5) . . . . ?
C20 C21 C22 C17 0.8(11) . . . . ?
C6 P1 C23 C24 46.3(6) . . . . ?
C17 P1 C23 C24 -63.3(6) . . . . ?
Os1 P1 C23 C24 171.3(5) . . . . ?
C6 P1 C23 C28 -137.2(5) . . . . ?
C17 P1 C23 C28 113.2(6) . . . . ?
Os1 P1 C23 C28 -12.3(6) . . . . ?
C28 C23 C24 C25 0.0(11) . . . . ?
P1 C23 C24 C25 176.5(6) . . . . ?
C23 C24 C25 C26 -0.3(11) . . . . ?
C24 C25 C26 C27 0.9(11) . . . . ?
C25 C26 C27 C28 -1.2(11) . . . . ?
C26 C27 C28 C23 0.9(11) . . . . ?
C24 C23 C28 C27 -0.3(10) . . . . ?
P1 C23 C28 C27 -176.8(5) . . . . ?
C2 N1 B1 B2 109.1(7) . . . . ?
C1 N1 B1 B2 -68.5(7) . . . . ?
C2 N1 B1 B3 45.6(10) . . . . ?
C1 N1 B1 B3 -132.0(7) . . . . ?
C2 N1 B1 B4 -114.4(6) . . . . ?
C1 N1 B1 B4 68.0(7) . . . . ?
C2 N1 B1 Os1 -174.7(5) . . . . ?
C1 N1 B1 Os1 7.7(8) . . . . ?
N1 B1 B2 B3 -115.5(6) . . . . ?
B4 B1 B2 B3 120.4(8) . . . . ?
Os1 B1 B2 B3 130.3(5) . . . . ?
N1 B1 B2 Os1 114.2(5) . . . . ?
B3 B1 B2 Os1 -130.3(5) . . . . ?
B4 B1 B2 Os1 -9.9(6) . . . . ?
Os1 B2 B3 B1 47.0(5) . . . . ?
N1 B1 B3 B2 93.4(7) . . . . ?
B4 B1 B3 B2 -112.7(8) . . . . ?
Os1 B1 B3 B2 -49.4(5) . . . . ?
